data_7028478
loop_
_publ_author_name
'Kumar, George Rajendra'
'Thilagar, Pakkirisamy'

_publ_section_title
;
 Triarylborane conjugated acacH ligands and their BF2 complexes: facile
 synthesis and intriguing optical properties.
;
_journal_issue 10
_journal_name_full 'Dalton transactions (Cambridge, England : 2003)'
_journal_page_first 3871
_journal_page_last 3879
_journal_paper_doi 10.1039/c3dt52768a
_journal_volume 43
_journal_year 2014
_chemical_formula_moiety 'C29 H33 B O2'
_chemical_formula_sum 'C29 H33 B O2'
_chemical_formula_weight 424.36
_space_group_IT_number 14
_symmetry_cell_setting monoclinic
_symmetry_space_group_name_Hall '-P 2ybc'
_symmetry_space_group_name_H-M 'P 1 21/c 1'
_atom_sites_solution_hydrogens geom
_atom_sites_solution_primary direct
_atom_sites_solution_secondary difmap
_audit_creation_method SHELXL-97
_cell_angle_alpha 90.00
_cell_angle_beta 109.092(3)
_cell_angle_gamma 90.00
_cell_formula_units_Z 4
_cell_length_a 13.3757(8)
_cell_length_b 11.6597(6)
_cell_length_c 16.4980(9)
_cell_measurement_reflns_used 7669
_cell_measurement_temperature 296(2)
_cell_measurement_theta_max 29.95
_cell_measurement_theta_min 2.44
_cell_volume 2431.4(2)
_computing_cell_refinement 'Bruker SAINT'
_computing_data_collection 'Bruker APEX2'
_computing_data_reduction 'Bruker SAINT'
_computing_molecular_graphics 'Bruker SHELXTL'
_computing_publication_material 'Bruker SHELXTL'
_computing_structure_refinement 'SHELXL-97 (Sheldrick, 2008)'
_computing_structure_solution 'SHELXS-97 (Sheldrick, 2008)'
_diffrn_ambient_temperature 296(2)
_diffrn_measured_fraction_theta_full 0.999
_diffrn_measured_fraction_theta_max 0.999
_diffrn_measurement_device_type 'Bruker APEX-II CCD'
_diffrn_measurement_method '\f and \w scans'
_diffrn_radiation_monochromator graphite
_diffrn_radiation_source 'sealed tube'
_diffrn_radiation_type MoK\a
_diffrn_radiation_wavelength 0.71073
_diffrn_reflns_av_R_equivalents 0.0646
_diffrn_reflns_av_sigmaI/netI 0.0545
_diffrn_reflns_limit_h_max 19
_diffrn_reflns_limit_h_min -19
_diffrn_reflns_limit_k_max 15
_diffrn_reflns_limit_k_min -16
_diffrn_reflns_limit_l_max 23
_diffrn_reflns_limit_l_min -23
_diffrn_reflns_number 53300
_diffrn_reflns_theta_full 30.55
_diffrn_reflns_theta_max 30.55
_diffrn_reflns_theta_min 1.61
_diffrn_standards_number 0
_exptl_absorpt_coefficient_mu 0.070
_exptl_absorpt_correction_T_max 0.986
_exptl_absorpt_correction_T_min 0.967
_exptl_absorpt_correction_type empirical
_exptl_crystal_colour COLOURLESS
_exptl_crystal_density_diffrn 1.159
_exptl_crystal_density_method 'not measured'
_exptl_crystal_description RECTANGULAR
_exptl_crystal_F_000 912.0
_exptl_crystal_size_max 0.6
_exptl_crystal_size_mid 0.4
_exptl_crystal_size_min 0.2
_refine_diff_density_max 0.318
_refine_diff_density_min -0.255
_refine_diff_density_rms 0.050
_refine_ls_extinction_method none
_refine_ls_goodness_of_fit_ref 1.032
_refine_ls_hydrogen_treatment mixed
_refine_ls_matrix_type full
_refine_ls_number_parameters 421
_refine_ls_number_reflns 7441
_refine_ls_number_restraints 2
_refine_ls_restrained_S_all 1.039
_refine_ls_R_factor_all 0.0940
_refine_ls_R_factor_gt 0.0515
_refine_ls_shift/su_max 0.001
_refine_ls_shift/su_mean 0.000
_refine_ls_structure_factor_coef Fsqd
_refine_ls_weighting_details 'calc w=1/[\s^2^(Fo^2^)+(0.0533P)^2^+0.6273P] where P=(Fo^2^+2Fc^2^)/3'
_refine_ls_weighting_scheme calc
_refine_ls_wR_factor_gt 0.1124
_refine_ls_wR_factor_ref 0.1317
_reflns_number_gt 4846
_reflns_number_total 7441
_reflns_threshold_expression >2sigma(I)
_cod_data_source_file c3dt52768a.txt
_cod_data_source_block pt76a
_cod_depositor_comments
;
 Removing duplicate rows from the ATOM_TYPE loop.

 Antanas Vaitkus,
 2018-08-07

The following automatic conversions were performed:

'_symmetry_cell_setting' value 'Monoclinic' changed to 'monoclinic'
according to
/usr/data/users/saulius/automatic-downloads/current/RSC/lib/dictionaries/cif_core.dic
dictionary named 'cif_core.dic' version 2.4.2 from 2011-04-26.

Automatic conversion script
Id: cif_fix_values 2281 2013-09-26 08:29:07Z andrius 
;
_cod_original_sg_symbol_H-M P2(1)/c
_cod_database_code 7028478

loop_
_symmetry_equiv_pos_as_xyz
'x, y, z'
'-x, y+1/2, -z+1/2'
'-x, -y, -z'
'x, -y-1/2, z-1/2'

loop_
_atom_site_label
_atom_site_type_symbol
_atom_site_fract_x
_atom_site_fract_y
_atom_site_fract_z
_atom_site_U_iso_or_equiv
_atom_site_adp_type
_atom_site_occupancy
_atom_site_symmetry_multiplicity
_atom_site_calc_flag
_atom_site_refinement_flags
O1 O 0.84118(9) 0.13869(11) 1.07734(7) 0.0474(4) Uani 1 1 d D
O2 O 0.91442(8) 0.22366(11) 0.97069(8) 0.0473(3) Uani 1 1 d .
C22 C 0.16836(9) 0.36204(11) 0.62125(8) 0.0179(3) Uani 1 1 d .
C8 C 0.22392(9) 0.28254(11) 0.68455(8) 0.0169(3) Uani 1 1 d .
C26 C 0.19923(10) 0.27850(12) 0.76168(8) 0.0199(3) Uani 1 1 d .
C9 C 0.42235(10) 0.19631(11) 0.74303(8) 0.0183(3) Uani 1 1 d .
C18 C 0.20742(10) 0.05341(11) 0.55785(8) 0.0177(3) Uani 1 1 d .
C23 C 0.09741(10) 0.43848(12) 0.63766(9) 0.0218(3) Uani 1 1 d .
C14 C 0.36839(10) 0.13042(12) 0.54250(8) 0.0198(3) Uani 1 1 d .
C7 C 0.29486(9) 0.12810(11) 0.58805(8) 0.0165(3) Uani 1 1 d .
C17 C 0.19830(10) -0.01950(12) 0.48857(8) 0.0198(3) Uani 1 1 d .
C6 C 0.62487(10) 0.18722(12) 0.87038(8) 0.0216(3) Uani 1 1 d .
C25 C 0.12409(10) 0.35301(13) 0.77384(9) 0.0248(3) Uani 1 1 d .
C21 C 0.12070(11) 0.05109(13) 0.59792(10) 0.0231(3) Uani 1 1 d .
C16 C 0.27227(10) -0.01910(12) 0.44601(8) 0.0211(3) Uani 1 1 d .
C11 C 0.56434(10) 0.28710(12) 0.85758(8) 0.0196(3) Uani 1 1 d .
C12 C 0.58339(11) 0.09200(13) 0.81957(9) 0.0273(3) Uani 1 1 d .
C24 C 0.07436(10) 0.43543(13) 0.71390(9) 0.0250(3) Uani 1 1 d .
C29 C 0.18211(11) 0.36651(13) 0.53408(9) 0.0227(3) Uani 1 1 d .
C15 C 0.35571(10) 0.05773(12) 0.47315(8) 0.0214(3) Uani 1 1 d .
C2 C 0.82350(11) 0.22421(14) 0.91603(11) 0.0345(4) Uani 1 1 d .
C3 C 0.73266(11) 0.18342(13) 0.93706(9) 0.0271(3) Uani 1 1 d .
C4 C 0.74646(12) 0.14077(14) 1.01698(10) 0.0337(4) Uani 1 1 d D
C27 C 0.24866(12) 0.19153(14) 0.83120(9) 0.0259(3) Uani 1 1 d .
C10 C 0.46449(10) 0.29044(11) 0.79608(8) 0.0182(3) Uani 1 1 d .
C19 C 0.45711(12) 0.21687(15) 0.56303(11) 0.0300(3) Uani 1 1 d .
C13 C 0.48469(11) 0.09708(12) 0.75663(9) 0.0249(3) Uani 1 1 d .
C20 C 0.26161(14) -0.09839(14) 0.37180(10) 0.0293(3) Uani 1 1 d .
C5 C 0.66185(15) 0.09083(17) 1.04548(11) 0.0398(4) Uani 1 1 d .
C1 C 0.80984(15) 0.26677(18) 0.82814(12) 0.0421(4) Uani 1 1 d .
C28 C -0.00345(13) 0.51827(18) 0.72989(13) 0.0387(4) Uani 1 1 d .
B1 B 0.31143(11) 0.20299(12) 0.67077(9) 0.0168(3) Uani 1 1 d .
H33 H 0.1374(12) -0.0708(13) 0.4690(9) 0.023(4) Uiso 1 1 d .
H11 H 0.5932(11) 0.3542(13) 0.8937(9) 0.021(4) Uiso 1 1 d .
H30 H 0.0633(11) 0.4968(13) 0.5946(9) 0.022(4) Uiso 1 1 d .
H10 H 0.4221(11) 0.3599(13) 0.7877(9) 0.023(4) Uiso 1 1 d .
H8 H 0.6259(12) 0.0212(15) 0.8277(10) 0.033(4) Uiso 1 1 d .
H31 H 0.1066(12) 0.3461(13) 0.8270(10) 0.029(4) Uiso 1 1 d .
H32 H 0.4064(12) 0.0621(13) 0.4405(10) 0.029(4) Uiso 1 1 d .
H2 H 0.8815(17) 0.2877(17) 0.8232(13) 0.059(6) Uiso 1 1 d .
H26 H -0.0017(17) 0.593(2) 0.7015(14) 0.074(7) Uiso 1 1 d .
H6 H 0.5901(15) 0.0989(16) 1.0042(12) 0.047(5) Uiso 1 1 d .
H15 H 0.3141(17) -0.159(2) 0.3854(13) 0.067(6) Uiso 1 1 d .
H16 H 0.2669(15) -0.0579(18) 0.3225(13) 0.056(6) Uiso 1 1 d .
H5 H 0.6710(16) 0.009(2) 1.0551(13) 0.061(6) Uiso 1 1 d .
H4 H 0.7643(16) 0.3341(19) 0.8156(13) 0.059(6) Uiso 1 1 d .
H17 H 0.1924(17) -0.1372(18) 0.3527(13) 0.062(6) Uiso 1 1 d .
H25 H 0.0120(15) 0.5366(18) 0.7920(14) 0.062(6) Uiso 1 1 d .
H3 H 0.7758(16) 0.2087(18) 0.7867(13) 0.060(6) Uiso 1 1 d .
H7 H 0.6630(16) 0.1264(18) 1.1004(14) 0.063(6) Uiso 1 1 d .
H9 H 0.4560(12) 0.0295(14) 0.7204(10) 0.028(4) Uiso 1 1 d .
H14 H 0.4947(13) 0.2163(14) 0.5200(11) 0.038(5) Uiso 1 1 d .
H23 H 0.3167(15) 0.2196(15) 0.8711(12) 0.045(5) Uiso 1 1 d .
H21 H 0.2640(13) 0.1188(16) 0.8071(11) 0.043(5) Uiso 1 1 d .
H22 H 0.2008(15) 0.1749(16) 0.8640(12) 0.049(5) Uiso 1 1 d .
H13 H 0.5108(17) 0.2033(17) 0.6184(14) 0.062(6) Uiso 1 1 d .
H24 H -0.0754(18) 0.4835(19) 0.7097(13) 0.066(6) Uiso 1 1 d .
H12 H 0.4310(16) 0.2968(19) 0.5651(13) 0.065(6) Uiso 1 1 d .
H19 H 0.0751(12) -0.0161(14) 0.5792(9) 0.026(4) Uiso 1 1 d .
H29 H 0.1467(12) 0.4354(14) 0.5019(10) 0.031(4) Uiso 1 1 d .
H20 H 0.0757(14) 0.1223(16) 0.5815(11) 0.040(5) Uiso 1 1 d .
H18 H 0.1503(13) 0.0465(14) 0.6630(11) 0.034(4) Uiso 1 1 d .
H28 H 0.2564(13) 0.3705(14) 0.5371(10) 0.033(4) Uiso 1 1 d .
H27 H 0.1496(14) 0.2983(15) 0.4991(11) 0.040(5) Uiso 1 1 d .
H1 H 0.9008(18) 0.177(2) 1.0425(17) 0.124(11) Uiso 1 1 d D

loop_
_atom_site_aniso_label
_atom_site_aniso_U_11
_atom_site_aniso_U_22
_atom_site_aniso_U_33
_atom_site_aniso_U_23
_atom_site_aniso_U_13
_atom_site_aniso_U_12
O1 0.0402(7) 0.0509(8) 0.0301(6) -0.0114(6) -0.0168(5) 0.0247(6)
O2 0.0203(5) 0.0490(8) 0.0591(8) -0.0265(6) -0.0055(5) 0.0065(5)
C22 0.0149(6) 0.0201(7) 0.0175(6) -0.0014(5) 0.0036(5) -0.0031(5)
C8 0.0145(6) 0.0189(6) 0.0157(6) -0.0021(5) 0.0029(5) -0.0036(5)
C26 0.0171(6) 0.0257(7) 0.0151(6) -0.0041(5) 0.0031(5) -0.0066(5)
C9 0.0176(6) 0.0187(7) 0.0166(6) -0.0008(5) 0.0027(5) 0.0004(5)
C18 0.0156(6) 0.0194(7) 0.0157(6) 0.0025(5) 0.0019(5) 0.0014(5)
C23 0.0159(6) 0.0220(7) 0.0237(7) -0.0030(6) 0.0016(5) 0.0003(5)
C14 0.0161(6) 0.0229(7) 0.0191(6) 0.0018(5) 0.0041(5) 0.0015(5)
C7 0.0143(6) 0.0186(6) 0.0148(6) 0.0022(5) 0.0023(4) 0.0023(5)
C17 0.0194(6) 0.0187(7) 0.0175(6) 0.0011(5) 0.0011(5) 0.0011(5)
C6 0.0187(6) 0.0238(7) 0.0178(6) -0.0024(5) -0.0002(5) 0.0033(5)
C25 0.0195(6) 0.0367(8) 0.0195(7) -0.0093(6) 0.0084(5) -0.0072(6)
C21 0.0202(7) 0.0253(8) 0.0251(7) -0.0038(6) 0.0090(6) -0.0069(6)
C16 0.0242(7) 0.0215(7) 0.0150(6) 0.0017(5) 0.0027(5) 0.0080(5)
C11 0.0189(6) 0.0192(7) 0.0180(6) -0.0025(5) 0.0024(5) -0.0010(5)
C12 0.0258(7) 0.0217(7) 0.0264(7) -0.0038(6) -0.0024(6) 0.0082(6)
C24 0.0143(6) 0.0312(8) 0.0283(7) -0.0115(6) 0.0051(5) -0.0019(5)
C29 0.0233(7) 0.0251(8) 0.0195(7) 0.0049(6) 0.0069(5) 0.0037(6)
C15 0.0209(6) 0.0258(7) 0.0185(7) 0.0027(5) 0.0076(5) 0.0055(5)
C2 0.0217(7) 0.0320(9) 0.0427(9) -0.0210(7) 0.0010(6) 0.0052(6)
C3 0.0218(7) 0.0255(7) 0.0257(7) -0.0090(6) -0.0034(6) 0.0085(6)
C4 0.0309(8) 0.0323(9) 0.0267(8) -0.0079(6) -0.0058(6) 0.0173(7)
C27 0.0275(7) 0.0326(9) 0.0171(7) 0.0020(6) 0.0067(6) -0.0061(6)
C10 0.0173(6) 0.0168(6) 0.0191(6) 0.0005(5) 0.0041(5) 0.0025(5)
C19 0.0211(7) 0.0384(10) 0.0343(9) -0.0051(7) 0.0142(7) -0.0072(6)
C13 0.0248(7) 0.0195(7) 0.0237(7) -0.0055(6) -0.0015(5) 0.0027(6)
C20 0.0343(9) 0.0296(8) 0.0222(8) -0.0043(6) 0.0067(6) 0.0088(7)
C5 0.0501(11) 0.0367(10) 0.0263(9) 0.0016(7) 0.0041(8) 0.0196(8)
C1 0.0343(9) 0.0481(12) 0.0460(11) -0.0208(9) 0.0160(8) -0.0100(9)
C28 0.0233(8) 0.0489(11) 0.0442(11) -0.0191(9) 0.0113(7) 0.0048(7)
B1 0.0175(7) 0.0160(7) 0.0165(7) 0.0033(5) 0.0051(5) -0.0027(5)

loop_
_atom_type_symbol
_atom_type_description
_atom_type_scat_dispersion_real
_atom_type_scat_dispersion_imag
_atom_type_scat_source
C C 0.0033 0.0016 'International Tables Vol C Tables 4.2.6.8 and 6.1.1.4'
H H 0.0000 0.0000 'International Tables Vol C Tables 4.2.6.8 and 6.1.1.4'
O O 0.0106 0.0060 'International Tables Vol C Tables 4.2.6.8 and 6.1.1.4'
B B 0.0013 0.0007 'International Tables Vol C Tables 4.2.6.8 and 6.1.1.4'

loop_
_geom_angle_atom_site_label_1
_geom_angle_atom_site_label_2
_geom_angle_atom_site_label_3
_geom_angle
C23 C22 C8 120.26(12)
C23 C22 C29 117.82(12)
C8 C22 C29 121.92(11)
C22 C8 C26 117.74(11)
C22 C8 B1 121.23(11)
C26 C8 B1 121.02(11)
C25 C26 C8 120.02(12)
C25 C26 C27 117.82(12)
C8 C26 C27 122.10(12)
C13 C9 C10 116.74(12)
C13 C9 B1 121.81(12)
C10 C9 B1 121.44(11)
C17 C18 C7 120.30(11)
C17 C18 C21 118.21(12)
C7 C18 C21 121.48(12)
C24 C23 C22 121.80(13)
C15 C14 C7 120.35(12)
C15 C14 C19 117.89(12)
C7 C14 C19 121.60(12)
C18 C7 C14 117.52(11)
C18 C7 B1 120.92(11)
C14 C7 B1 121.53(11)
C16 C17 C18 121.72(13)
C12 C6 C11 118.52(12)
C12 C6 C3 121.04(12)
C11 C6 C3 120.44(12)
C24 C25 C26 122.12(13)
C15 C16 C17 118.07(12)
C15 C16 C20 120.83(13)
C17 C16 C20 121.10(13)
C10 C11 C6 120.41(12)
C13 C12 C6 120.68(13)
C25 C24 C23 117.88(12)
C25 C24 C28 121.26(14)
C23 C24 C28 120.86(15)
C16 C15 C14 121.93(12)
O2 C2 C3 121.19(16)
O2 C2 C1 118.93(16)
C3 C2 C1 119.88(13)
C4 C3 C2 119.49(13)
C4 C3 C6 120.86(14)
C2 C3 C6 119.64(13)
O1 C4 C3 121.63(16)
O1 C4 C5 113.26(15)
C3 C4 C5 125.10(14)
C11 C10 C9 121.89(12)
C12 C13 C9 121.72(13)
C8 B1 C9 118.93(11)
C8 B1 C7 123.66(11)
C9 B1 C7 117.42(11)

loop_
_geom_bond_atom_site_label_1
_geom_bond_atom_site_label_2
_geom_bond_distance
O1 C4 1.3312(17)
O2 C2 1.2549(17)
C22 C23 1.3915(18)
C22 C8 1.4122(18)
C22 C29 1.5091(18)
C8 C26 1.4162(18)
C8 B1 1.5673(19)
C26 C25 1.3917(19)
C26 C27 1.511(2)
C9 C13 1.4006(19)
C9 C10 1.4020(18)
C9 B1 1.5721(19)
C18 C17 1.3974(18)
C18 C7 1.4119(18)
C18 C21 1.5115(18)
C23 C24 1.390(2)
C14 C15 1.3889(19)
C14 C7 1.4200(17)
C14 C19 1.509(2)
C7 B1 1.5734(19)
C17 C16 1.3881(18)
C6 C12 1.393(2)
C6 C11 1.3944(18)
C6 C3 1.5011(18)
C25 C24 1.383(2)
C16 C15 1.386(2)
C16 C20 1.503(2)
C11 C10 1.3887(18)
C12 C13 1.3885(19)
C24 C28 1.505(2)
C2 C3 1.449(2)
C2 C1 1.486(3)
C3 C4 1.364(2)
C4 C5 1.480(3)
